data_4341761
loop_
_publ_author_name
'Zwettler, Niklas'
'Schachner, J\"org A'
'Belaj, Ferdinand'
'M\"osch-Zanetti, Nadia C'

_publ_section_title
;
 Oxorhenium(V) Complexes with Phenolate-Pyrazole Ligands for Olefin
 Epoxidation Using Hydrogen Peroxide.
;
_journal_name_full 'Inorganic chemistry'
_journal_page_first 141202093837009
_journal_paper_doi 10.1021/ic501794z
_journal_year 2014
_chemical_compound_source 'synthetical product'
_chemical_formula_moiety 'C22 H22 Cl N4 O5 Re'
_chemical_formula_sum 'C22 H22 Cl N4 O5 Re'
_chemical_formula_weight 644.09
_chemical_name_systematic ' chloro-bis(2-(1-methylpyrazol-3-yl)-4-methoxy-phenolato-N,O)-oxo-rhenium(V)'
_space_group_IT_number 14
_symmetry_cell_setting monoclinic
_symmetry_space_group_name_Hall '-P 2ybc'
_symmetry_space_group_name_H-M 'P 1 21/c 1'
_atom_sites_solution_hydrogens geom
_atom_sites_solution_primary direct
_atom_sites_solution_secondary difmap
_audit_creation_method 'manual edited SHELXL-97 .cif file'
_cell_angle_alpha 90.00
_cell_angle_beta 90.4010(10)
_cell_angle_gamma 90.00
_cell_formula_units_Z 4
_cell_length_a 11.2546(3)
_cell_length_b 12.9161(4)
_cell_length_c 15.0198(4)
_cell_measurement_reflns_used 9978
_cell_measurement_temperature 100(2)
_cell_measurement_theta_max 30.96
_cell_measurement_theta_min 2.71
_cell_volume 2183.31(11)
_computing_cell_refinement 'Bruker SAINT'
_computing_data_collection 'Bruker APEX2'
_computing_data_reduction 'Bruker SAINT'
_computing_molecular_graphics 'modified ORTEP (Johnson, 1965)'
_computing_publication_material 'SHELXL-97 (Sheldrick, 2008)'
_computing_structure_refinement 'SHELXL-97 (Sheldrick, 2008)'
_computing_structure_solution 'SHELXS-97 (Sheldrick, 2008)'
_diffrn_ambient_temperature 100(2)
_diffrn_measured_fraction_theta_full 0.991
_diffrn_measured_fraction_theta_max 0.991
_diffrn_measurement_device_type 'Bruker APEX-II CCD'
_diffrn_measurement_method '\f and \w scans'
_diffrn_radiation_monochromator graphite
_diffrn_radiation_source 'fine-focus sealed tube'
_diffrn_radiation_type MoK\a
_diffrn_radiation_wavelength 0.71073
_diffrn_reflns_av_R_equivalents 0.0301
_diffrn_reflns_av_sigmaI/netI 0.0429
_diffrn_reflns_limit_h_max 15
_diffrn_reflns_limit_h_min -14
_diffrn_reflns_limit_k_max 18
_diffrn_reflns_limit_k_min -17
_diffrn_reflns_limit_l_max 19
_diffrn_reflns_limit_l_min -21
_diffrn_reflns_number 15035
_diffrn_reflns_theta_full 30.00
_diffrn_reflns_theta_max 30.00
_diffrn_reflns_theta_min 2.08
_diffrn_standards_number 0
_exptl_absorpt_coefficient_mu 5.732
_exptl_absorpt_correction_T_max 1.000
_exptl_absorpt_correction_T_min 0.517
_exptl_absorpt_correction_type multi-scan
_exptl_absorpt_process_details 'Bruker SADABS'
_exptl_crystal_colour green
_exptl_crystal_density_diffrn 1.959
_exptl_crystal_density_method 'not measured'
_exptl_crystal_description plate
_exptl_crystal_F_000 1256
_exptl_crystal_size_max 0.34
_exptl_crystal_size_mid 0.32
_exptl_crystal_size_min 0.05
_refine_diff_density_max 1.856
_refine_diff_density_min -1.950
_refine_diff_density_rms 0.206
_refine_ls_extinction_method none
_refine_ls_goodness_of_fit_ref 1.063
_refine_ls_hydrogen_treatment refU
_refine_ls_matrix_type full
_refine_ls_number_parameters 310
_refine_ls_number_reflns 6297
_refine_ls_number_restraints 0
_refine_ls_restrained_S_all 1.063
_refine_ls_R_factor_all 0.0416
_refine_ls_R_factor_gt 0.0299
_refine_ls_shift/su_max 0.002
_refine_ls_shift/su_mean 0.000
_refine_ls_structure_factor_coef Fsqd
_refine_ls_weighting_details 'calc w=1/[\s^2^(Fo^2^)+(0.0404P)^2^+6.8391P] where P=(Fo^2^+2Fc^2^)/3'
_refine_ls_weighting_scheme calc
_refine_ls_wR_factor_gt 0.0800
_refine_ls_wR_factor_ref 0.0879
_reflns_number_gt 5232
_reflns_number_total 6297
_reflns_threshold_expression >2sigma(I)
_cod_data_source_file ic501794z_si_002.cif
_cod_data_source_block ROMD
_cod_original_sg_symbol_H-M 'P 21/c'
_cod_database_code 4341761

loop_
_symmetry_equiv_pos_as_xyz
'x, y, z'
'-x, y+1/2, -z+1/2'
'-x, -y, -z'
'x, -y-1/2, z-1/2'

loop_
_atom_site_label
_atom_site_type_symbol
_atom_site_fract_x
_atom_site_fract_y
_atom_site_fract_z
_atom_site_U_iso_or_equiv
_atom_site_adp_type
_atom_site_occupancy
_atom_site_symmetry_multiplicity
_atom_site_calc_flag
_atom_site_refinement_flags
Re1 Re 0.960472(13) 0.742967(10) 0.331318(9) 0.00912(6) Uani 1 1 d .
Cl1 Cl 1.05849(9) 0.81122(7) 0.45863(6) 0.01472(18) Uani 1 1 d .
O1 O 1.0648(3) 0.7682(2) 0.2533(2) 0.0148(6) Uani 1 1 d .
N11 N 1.1506(3) 0.5685(3) 0.3681(2) 0.0138(7) Uani 1 1 d .
N12 N 1.0327(3) 0.5941(2) 0.3637(2) 0.0131(6) Uani 1 1 d .
C13 C 0.9724(4) 0.5062(3) 0.3849(2) 0.0108(7) Uani 1 1 d .
C14 C 1.0531(4) 0.4254(3) 0.4011(3) 0.0130(7) Uani 1 1 d .
H14 H 1.0352 0.3558 0.4165 0.010(8) Uiso 1 1 calc R
C15 C 1.1616(4) 0.4678(3) 0.3900(3) 0.0154(8) Uani 1 1 d .
H15 H 1.2348 0.4320 0.3966 0.010(8) Uiso 1 1 calc R
C16 C 1.2457(4) 0.6402(3) 0.3476(3) 0.0186(8) Uani 1 1 d .
H161 H 1.3222 0.6092 0.3643 0.023(8) Uiso 1 1 calc R
H162 H 1.2343 0.7046 0.3810 0.023(8) Uiso 1 1 calc R
H163 H 1.2449 0.6552 0.2836 0.023(8) Uiso 1 1 calc R
O2 O 0.8280(2) 0.6861(2) 0.39810(17) 0.0112(5) Uani 1 1 d .
C21 C 0.7747(4) 0.5929(3) 0.3984(2) 0.0114(7) Uani 1 1 d .
C22 C 0.8426(4) 0.5020(3) 0.3919(2) 0.0113(7) Uani 1 1 d .
C23 C 0.7855(4) 0.4054(3) 0.4007(3) 0.0135(7) Uani 1 1 d .
H23 H 0.8305 0.3432 0.3983 0.018(7) Uiso 1 1 calc R
C24 C 0.6636(4) 0.4013(3) 0.4128(3) 0.0151(8) Uani 1 1 d .
C25 C 0.5953(4) 0.4925(3) 0.4141(3) 0.0157(8) Uani 1 1 d .
H25 H 0.5113 0.4887 0.4190 0.018(7) Uiso 1 1 calc R
C26 C 0.6509(4) 0.5875(3) 0.4082(3) 0.0150(8) Uani 1 1 d .
H26 H 0.6053 0.6494 0.4107 0.018(7) Uiso 1 1 calc R
O24 O 0.5990(3) 0.3122(2) 0.4258(2) 0.0192(6) Uani 1 1 d .
C27 C 0.6607(4) 0.2165(3) 0.4163(3) 0.0239(10) Uani 1 1 d .
H271 H 0.6960 0.2130 0.3569 0.039(10) Uiso 1 1 calc R
H272 H 0.6050 0.1590 0.4238 0.039(10) Uiso 1 1 calc R
H273 H 0.7236 0.2119 0.4615 0.039(10) Uiso 1 1 calc R
N31 N 0.8915(3) 0.6352(2) 0.1491(2) 0.0113(6) Uani 1 1 d .
N32 N 0.8552(3) 0.6911(2) 0.2210(2) 0.0127(6) Uani 1 1 d .
C33 C 0.7512(4) 0.7363(3) 0.1967(3) 0.0109(7) Uani 1 1 d .
C34 C 0.7203(4) 0.7075(3) 0.1099(3) 0.0148(8) Uani 1 1 d .
H34 H 0.6513 0.7270 0.0772 0.018(9) Uiso 1 1 calc R
C35 C 0.8123(4) 0.6443(3) 0.0818(3) 0.0141(7) Uani 1 1 d .
H35 H 0.8185 0.6128 0.0249 0.018(9) Uiso 1 1 calc R
C36 C 0.9945(4) 0.5677(3) 0.1518(3) 0.0152(8) Uani 1 1 d .
H361 H 1.0002 0.5299 0.0954 0.019(8) Uiso 1 1 calc R
H362 H 0.9864 0.5183 0.2009 0.019(8) Uiso 1 1 calc R
H363 H 1.0664 0.6093 0.1608 0.019(8) Uiso 1 1 calc R
O4 O 0.8623(3) 0.8720(2) 0.33396(19) 0.0140(6) Uani 1 1 d .
C41 C 0.7447(4) 0.8705(3) 0.3185(3) 0.0134(7) Uani 1 1 d .
C42 C 0.6867(3) 0.8043(3) 0.2576(2) 0.0104(7) Uani 1 1 d .
C43 C 0.5628(4) 0.8040(3) 0.2513(3) 0.0134(7) Uani 1 1 d .
H43 H 0.5248 0.7575 0.2112 0.021(8) Uiso 1 1 calc R
C44 C 0.4942(4) 0.8699(3) 0.3022(3) 0.0146(8) Uani 1 1 d .
C45 C 0.5501(4) 0.9409(3) 0.3592(3) 0.0166(8) Uani 1 1 d .
H45 H 0.5044 0.9890 0.3924 0.021(8) Uiso 1 1 calc R
C46 C 0.6730(4) 0.9399(3) 0.3665(3) 0.0149(8) Uani 1 1 d .
H46 H 0.7104 0.9880 0.4056 0.021(8) Uiso 1 1 calc R
O44 O 0.3737(3) 0.8572(2) 0.2932(2) 0.0183(6) Uani 1 1 d .
C47 C 0.2998(4) 0.9372(3) 0.3273(3) 0.0205(9) Uani 1 1 d .
H471 H 0.3082 0.9401 0.3922 0.017(7) Uiso 1 1 calc R
H472 H 0.2168 0.9229 0.3114 0.017(7) Uiso 1 1 calc R
H473 H 0.3237 1.0038 0.3016 0.017(7) Uiso 1 1 calc R

loop_
_atom_site_aniso_label
_atom_site_aniso_U_11
_atom_site_aniso_U_22
_atom_site_aniso_U_33
_atom_site_aniso_U_23
_atom_site_aniso_U_13
_atom_site_aniso_U_12
Re1 0.00981(9) 0.00805(8) 0.00947(8) 0.00089(5) -0.00201(5) 0.00010(5)
Cl1 0.0173(5) 0.0144(4) 0.0124(4) -0.0014(3) -0.0044(3) 0.0003(3)
O1 0.0149(15) 0.0115(12) 0.0179(14) 0.0030(10) -0.0045(11) -0.0028(11)
N11 0.0180(18) 0.0112(15) 0.0121(15) 0.0007(11) -0.0007(13) 0.0044(13)
N12 0.0199(18) 0.0101(15) 0.0092(14) -0.0001(11) -0.0020(12) 0.0030(13)
C13 0.0129(19) 0.0115(16) 0.0080(15) -0.0014(12) 0.0008(13) 0.0011(13)
C14 0.015(2) 0.0121(17) 0.0118(16) -0.0011(13) -0.0006(14) 0.0017(14)
C15 0.023(2) 0.0123(17) 0.0113(17) -0.0021(13) -0.0051(15) 0.0044(15)
C16 0.015(2) 0.0179(19) 0.023(2) 0.0032(15) -0.0008(16) 0.0009(16)
O2 0.0121(14) 0.0094(12) 0.0121(12) 0.0000(9) 0.0005(10) -0.0001(10)
C21 0.016(2) 0.0106(16) 0.0076(16) 0.0011(12) 0.0017(13) -0.0004(14)
C22 0.0149(19) 0.0114(17) 0.0077(16) 0.0010(12) -0.0023(13) -0.0007(14)
C23 0.017(2) 0.0116(17) 0.0118(17) -0.0004(13) -0.0003(14) -0.0020(14)
C24 0.021(2) 0.0122(17) 0.0120(17) 0.0002(13) -0.0038(15) -0.0023(15)
C25 0.015(2) 0.0171(19) 0.0152(18) -0.0002(14) 0.0002(15) -0.0015(15)
C26 0.017(2) 0.0148(18) 0.0134(17) -0.0007(13) -0.0012(15) 0.0025(15)
O24 0.0211(16) 0.0114(13) 0.0252(16) 0.0022(11) -0.0022(12) -0.0037(12)
C27 0.022(2) 0.0124(19) 0.037(3) 0.0016(18) -0.009(2) -0.0023(17)
N31 0.0125(16) 0.0122(15) 0.0092(14) -0.0013(11) -0.0017(12) 0.0006(12)
N32 0.0190(18) 0.0081(14) 0.0111(14) -0.0004(11) -0.0022(12) 0.0008(12)
C33 0.0086(17) 0.0069(15) 0.0172(18) 0.0000(12) 0.0000(14) -0.0030(12)
C34 0.018(2) 0.0142(18) 0.0118(17) -0.0010(13) -0.0067(14) -0.0020(15)
C35 0.014(2) 0.0153(18) 0.0126(17) -0.0004(13) -0.0016(14) -0.0020(14)
C36 0.016(2) 0.0163(19) 0.0135(18) -0.0021(14) 0.0003(15) 0.0043(15)
O4 0.0145(15) 0.0076(12) 0.0198(14) 0.0004(10) -0.0032(11) 0.0003(10)
C41 0.020(2) 0.0086(16) 0.0120(17) 0.0015(12) -0.0054(15) -0.0008(14)
C42 0.0081(17) 0.0099(16) 0.0134(17) 0.0010(12) -0.0028(13) -0.0002(13)
C43 0.0137(19) 0.0110(17) 0.0154(17) -0.0003(13) -0.0048(14) 0.0011(14)
C44 0.015(2) 0.0121(17) 0.0168(18) 0.0020(14) -0.0063(15) 0.0006(14)
C45 0.019(2) 0.0121(18) 0.0192(19) -0.0031(14) -0.0017(16) 0.0034(15)
C46 0.016(2) 0.0111(17) 0.0176(19) -0.0020(14) -0.0052(15) 0.0024(14)
O44 0.0109(15) 0.0151(14) 0.0290(16) -0.0038(12) -0.0030(12) 0.0007(11)
C47 0.018(2) 0.018(2) 0.026(2) -0.0003(16) 0.0013(17) 0.0042(16)

loop_
_atom_type_symbol
_atom_type_description
_atom_type_scat_dispersion_real
_atom_type_scat_dispersion_imag
_atom_type_scat_source
C C 0.0033 0.0016 'International Tables Vol C Tables 4.2.6.8 and 6.1.1.4'
H H 0.0000 0.0000 'International Tables Vol C Tables 4.2.6.8 and 6.1.1.4'
Cl Cl 0.1484 0.1585 'International Tables Vol C Tables 4.2.6.8 and 6.1.1.4'
N N 0.0061 0.0033 'International Tables Vol C Tables 4.2.6.8 and 6.1.1.4'
O O 0.0106 0.0060 'International Tables Vol C Tables 4.2.6.8 and 6.1.1.4'
Re Re -1.0185 7.2310 'International Tables Vol C Tables 4.2.6.8 and 6.1.1.4'

loop_
_geom_angle_atom_site_label_1
_geom_angle_atom_site_label_2
_geom_angle_atom_site_label_3
_geom_angle
O1 Re1 O2 164.77(13)
O1 Re1 O4 103.80(13)
O2 Re1 O4 83.04(12)
O1 Re1 N32 84.69(14)
O2 Re1 N32 81.88(12)
O4 Re1 N32 88.49(12)
O1 Re1 N12 93.79(14)
O2 Re1 N12 80.52(12)
O4 Re1 N12 162.21(13)
N32 Re1 N12 95.85(12)
O1 Re1 Cl1 99.51(10)
O2 Re1 Cl1 94.50(8)
O4 Re1 Cl1 85.88(8)
N32 Re1 Cl1 173.64(9)
N12 Re1 Cl1 88.67(9)
C15 N11 N12 109.4(3)
C15 N11 C16 127.0(4)
N12 N11 C16 123.5(3)
C13 N12 N11 105.8(3)
C13 N12 Re1 127.8(3)
N11 N12 Re1 126.5(3)
N12 C13 C14 109.7(4)
N12 C13 C22 123.1(3)
C14 C13 C22 127.1(4)
C15 C14 C13 105.2(4)
C15 C14 H14 127.4
C13 C14 H14 127.4
N11 C15 C14 109.9(4)
N11 C15 H15 125.1
C14 C15 H15 125.1
N11 C16 H161 109.5
N11 C16 H162 109.5
H161 C16 H162 109.5
N11 C16 H163 109.5
H161 C16 H163 109.5
H162 C16 H163 109.5
C21 O2 Re1 133.0(2)
O2 C21 C26 119.2(3)
O2 C21 C22 120.3(4)
C26 C21 C22 120.5(4)
C21 C22 C23 119.0(4)
C21 C22 C13 121.1(3)
C23 C22 C13 119.6(3)
C24 C23 C22 119.8(4)
C24 C23 H23 120.1
C22 C23 H23 120.1
O24 C24 C23 125.1(4)
O24 C24 C25 114.1(4)
C23 C24 C25 120.8(4)
C26 C25 C24 119.7(4)
C26 C25 H25 120.2
C24 C25 H25 120.2
C25 C26 C21 120.1(4)
C25 C26 H26 120.0
C21 C26 H26 120.0
C24 O24 C27 116.9(4)
O24 C27 H271 109.5
O24 C27 H272 109.5
H271 C27 H272 109.5
O24 C27 H273 109.5
H271 C27 H273 109.5
H272 C27 H273 109.5
C35 N31 N32 110.4(3)
C35 N31 C36 126.7(3)
N32 N31 C36 122.6(3)
C33 N32 N31 106.1(3)
C33 N32 Re1 123.1(3)
N31 N32 Re1 127.8(3)
N32 C33 C34 110.2(3)
N32 C33 C42 121.4(3)
C34 C33 C42 128.4(4)
C35 C34 C33 105.0(4)
C35 C34 H34 127.5
C33 C34 H34 127.5
N31 C35 C34 108.4(3)
N31 C35 H35 125.8
C34 C35 H35 125.8
N31 C36 H361 109.5
N31 C36 H362 109.5
H361 C36 H362 109.5
N31 C36 H363 109.5
H361 C36 H363 109.5
H362 C36 H363 109.5
C41 O4 Re1 121.9(2)
O4 C41 C42 124.9(4)
O4 C41 C46 118.0(3)
C42 C41 C46 117.1(4)
C43 C42 C41 120.2(4)
C43 C42 C33 117.1(3)
C41 C42 C33 122.7(4)
C44 C43 C42 121.5(4)
C44 C43 H43 119.3
C42 C43 H43 119.3
O44 C44 C43 115.3(3)
O44 C44 C45 125.3(4)
C43 C44 C45 119.4(4)
C46 C45 C44 119.1(4)
C46 C45 H45 120.5
C44 C45 H45 120.5
C45 C46 C41 122.6(4)
C45 C46 H46 118.7
C41 C46 H46 118.7
C44 O44 C47 117.2(3)
O44 C47 H471 109.5
O44 C47 H472 109.5
H471 C47 H472 109.5
O44 C47 H473 109.5
H471 C47 H473 109.5
H472 C47 H473 109.5

loop_
_geom_bond_atom_site_label_1
_geom_bond_atom_site_label_2
_geom_bond_distance
Re1 O1 1.697(3)
Re1 O2 1.947(3)
Re1 O4 2.000(3)
Re1 N32 2.138(3)
Re1 N12 2.142(3)
Re1 Cl1 2.3709(9)
N11 C15 1.347(5)
N11 N12 1.368(5)
N11 C16 1.450(5)
N12 C13 1.361(5)
C13 C14 1.404(5)
C13 C22 1.467(6)
C14 C15 1.350(6)
C14 H14 0.95
C15 H15 0.95
C16 H161 0.98
C16 H162 0.98
C16 H163 0.98
O2 C21 1.345(4)
C21 C26 1.404(6)
C21 C22 1.405(5)
C22 C23 1.411(5)
C23 C24 1.386(6)
C23 H23 0.95
C24 O24 1.376(5)
C24 C25 1.407(6)
C25 C26 1.381(6)
C25 H25 0.95
C26 H26 0.95
O24 C27 1.425(5)
C27 H271 0.98
C27 H272 0.98
C27 H273 0.98
N31 C35 1.347(5)
N31 N32 1.364(4)
N31 C36 1.451(5)
N32 C33 1.357(5)
C33 C34 1.398(5)
C33 C42 1.464(5)
C34 C35 1.387(6)
C34 H34 0.95
C35 H35 0.95
C36 H361 0.98
C36 H362 0.98
C36 H363 0.98
O4 C41 1.343(5)
C41 C42 1.408(5)
C41 C46 1.409(6)
C42 C43 1.398(5)
C43 C44 1.383(6)
C43 H43 0.95
C44 O44 1.372(5)
C44 C45 1.400(6)
C45 C46 1.387(6)
C45 H45 0.95
C46 H46 0.95
O44 C47 1.424(5)
C47 H471 0.98
C47 H472 0.98
C47 H473 0.98

loop_
_geom_torsion_atom_site_label_1
_geom_torsion_atom_site_label_2
_geom_torsion_atom_site_label_3
_geom_torsion_atom_site_label_4
_geom_torsion
C15 N11 N12 C13 0.9(4)
C16 N11 N12 C13 178.2(3)
C15 N11 N12 Re1 -179.7(2)
C16 N11 N12 Re1 -2.4(5)
O1 Re1 N12 C13 -143.0(3)
O2 Re1 N12 C13 22.8(3)
O4 Re1 N12 C13 45.5(6)
N32 Re1 N12 C13 -57.9(3)
Cl1 Re1 N12 C13 117.6(3)
O1 Re1 N12 N11 37.7(3)
O2 Re1 N12 N11 -156.5(3)
O4 Re1 N12 N11 -133.8(4)
N32 Re1 N12 N11 122.7(3)
Cl1 Re1 N12 N11 -61.7(3)
N11 N12 C13 C14 -1.0(4)
Re1 N12 C13 C14 179.6(2)
N11 N12 C13 C22 177.1(3)
Re1 N12 C13 C22 -2.4(5)
N12 C13 C14 C15 0.7(4)
C22 C13 C14 C15 -177.3(4)
N12 N11 C15 C14 -0.5(4)
C16 N11 C15 C14 -177.6(4)
C13 C14 C15 N11 -0.1(4)
O1 Re1 O2 C21 25.5(7)
O4 Re1 O2 C21 143.3(3)
N32 Re1 O2 C21 53.9(3)
N12 Re1 O2 C21 -43.5(3)
Cl1 Re1 O2 C21 -131.4(3)
Re1 O2 C21 C26 -142.2(3)
Re1 O2 C21 C22 39.8(5)
O2 C21 C22 C23 174.2(3)
C26 C21 C22 C23 -3.8(5)
O2 C21 C22 C13 0.2(5)
C26 C21 C22 C13 -177.8(3)
N12 C13 C22 C21 -15.6(5)
C14 C13 C22 C21 162.0(4)
N12 C13 C22 C23 170.4(3)
C14 C13 C22 C23 -11.9(6)
C21 C22 C23 C24 1.9(5)
C13 C22 C23 C24 176.0(3)
C22 C23 C24 O24 -177.2(4)
C22 C23 C24 C25 1.7(6)
O24 C24 C25 C26 175.4(4)
C23 C24 C25 C26 -3.6(6)
C24 C25 C26 C21 1.8(6)
O2 C21 C26 C25 -176.0(3)
C22 C21 C26 C25 1.9(6)
C23 C24 O24 C27 -7.2(6)
C25 C24 O24 C27 173.8(4)
C35 N31 N32 C33 -0.4(4)
C36 N31 N32 C33 -174.2(3)
C35 N31 N32 Re1 -160.9(3)
C36 N31 N32 Re1 25.3(5)
O1 Re1 N32 C33 -117.3(3)
O2 Re1 N32 C33 69.9(3)
O4 Re1 N32 C33 -13.3(3)
N12 Re1 N32 C33 149.4(3)
O1 Re1 N32 N31 40.2(3)
O2 Re1 N32 N31 -132.6(3)
O4 Re1 N32 N31 144.3(3)
N12 Re1 N32 N31 -53.0(3)
N31 N32 C33 C34 1.1(4)
Re1 N32 C33 C34 162.7(3)
N31 N32 C33 C42 -179.0(3)
Re1 N32 C33 C42 -17.4(5)
N32 C33 C34 C35 -1.3(4)
C42 C33 C34 C35 178.8(4)
N32 N31 C35 C34 -0.4(5)
C36 N31 C35 C34 173.1(4)
C33 C34 C35 N31 1.0(5)
O1 Re1 O4 C41 122.5(3)
O2 Re1 O4 C41 -43.6(3)
N32 Re1 O4 C41 38.4(3)
N12 Re1 O4 C41 -66.2(5)
Cl1 Re1 O4 C41 -138.7(3)
Re1 O4 C41 C42 -35.2(5)
Re1 O4 C41 C46 144.6(3)
O4 C41 C42 C43 175.3(4)
C46 C41 C42 C43 -4.5(5)
O4 C41 C42 C33 -6.8(6)
C46 C41 C42 C33 173.4(4)
N32 C33 C42 C43 -147.2(4)
C34 C33 C42 C43 32.6(6)
N32 C33 C42 C41 34.8(6)
C34 C33 C42 C41 -145.3(4)
C41 C42 C43 C44 1.8(6)
C33 C42 C43 C44 -176.2(4)
C42 C43 C44 O44 -176.4(3)
C42 C43 C44 C45 2.1(6)
O44 C44 C45 C46 175.2(4)
C43 C44 C45 C46 -3.2(6)
C44 C45 C46 C41 0.3(6)
O4 C41 C46 C45 -176.4(4)
C42 C41 C46 C45 3.5(6)
C43 C44 O44 C47 -165.8(4)
C45 C44 O44 C47 15.8(6)
